data_7109857
loop_
_publ_author_name
'Jose Manuel Villalba Franco'
'Arturo Espinosa Ferao'
'Gregor Schnakenburg'
'Rainer Streubel'

_publ_section_title
;
 The azaphosphiridine to terminal phosphinidene complex rearrangement --
 looking for non-covalent interactions of a highly reactive species
;
_journal_name_full Chem.Commun.
_journal_page_first 9648
_journal_paper_doi 10.1039/c3cc45477k
_journal_volume 49
_journal_year 2013
_chemical_formula_moiety 'C21 H22 N O6 P W'
_chemical_formula_sum 'C21 H22 N O6 P W'
_chemical_formula_weight 599.22
_chemical_name_systematic
; 
 ? 
;
_space_group_IT_number 2
_symmetry_cell_setting triclinic
_symmetry_space_group_name_Hall '-P 1'
_symmetry_space_group_name_H-M 'P -1'
_atom_sites_solution_hydrogens geom
_atom_sites_solution_primary direct
_atom_sites_solution_secondary difmap
_audit_creation_method SHELXL-97
_cell_angle_alpha 86.595(2)
_cell_angle_beta 78.246(2)
_cell_angle_gamma 66.290(2)
_cell_formula_units_Z 2
_cell_length_a 8.8600(4)
_cell_length_b 10.8854(5)
_cell_length_c 12.8306(5)
_cell_measurement_reflns_used 9951
_cell_measurement_temperature 100(2)
_cell_measurement_theta_max 30.15
_cell_measurement_theta_min 2.56
_cell_volume 1108.89(9)
_computing_cell_refinement 'Bruker SAINT'
_computing_data_collection 'Bruker APEX2'
_computing_data_reduction 'Bruker SAINT'
_computing_molecular_graphics 'Bruker SHELXTL'
_computing_publication_material 'Bruker SHELXTL'
_computing_structure_refinement 'SHELXL-97 (Sheldrick, 2008)'
_computing_structure_solution 'SHELXS-97 (Sheldrick, 2008)'
_diffrn_ambient_temperature 100(2)
_diffrn_measured_fraction_theta_full 0.996
_diffrn_measured_fraction_theta_max 0.996
_diffrn_measurement_device_type 'Bruker X8-KappaApexII'
_diffrn_measurement_method '\f and \w CCD rotation images, thin slices'
_diffrn_radiation_monochromator graphite
_diffrn_radiation_source 'fine-focus sealed tube'
_diffrn_radiation_type MoK\a
_diffrn_radiation_wavelength 0.71073
_diffrn_reflns_av_R_equivalents 0.0261
_diffrn_reflns_av_sigmaI/netI 0.0293
_diffrn_reflns_limit_h_max 11
_diffrn_reflns_limit_h_min -11
_diffrn_reflns_limit_k_max 14
_diffrn_reflns_limit_k_min -14
_diffrn_reflns_limit_l_max 16
_diffrn_reflns_limit_l_min -16
_diffrn_reflns_number 13781
_diffrn_reflns_theta_full 28.00
_diffrn_reflns_theta_max 28.00
_diffrn_reflns_theta_min 3.24
_diffrn_standards_number 0
_exptl_absorpt_coefficient_mu 5.317
_exptl_absorpt_correction_T_max 0.3386
_exptl_absorpt_correction_T_min 0.1763
_exptl_absorpt_correction_type empirical
_exptl_absorpt_process_details 'Sadabs 2008/2'
_exptl_crystal_colour yellow
_exptl_crystal_density_diffrn 1.795
_exptl_crystal_density_method 'not measured'
_exptl_crystal_description block
_exptl_crystal_F_000 584
_exptl_crystal_size_max 0.50
_exptl_crystal_size_mid 0.27
_exptl_crystal_size_min 0.26
_refine_diff_density_max 1.121
_refine_diff_density_min -0.936
_refine_diff_density_rms 0.088
_refine_ls_extinction_method none
_refine_ls_goodness_of_fit_ref 1.034
_refine_ls_hydrogen_treatment constr
_refine_ls_matrix_type full
_refine_ls_number_parameters 277
_refine_ls_number_reflns 5338
_refine_ls_number_restraints 6
_refine_ls_restrained_S_all 1.059
_refine_ls_R_factor_all 0.0184
_refine_ls_R_factor_gt 0.0174
_refine_ls_shift/su_max 0.003
_refine_ls_shift/su_mean 0.000
_refine_ls_structure_factor_coef Fsqd
_refine_ls_weighting_details 'calc w=1/[\s^2^(Fo^2^)+(0.0093P)^2^+0.9685P] where P=(Fo^2^+2Fc^2^)/3'
_refine_ls_weighting_scheme calc
_refine_ls_wR_factor_gt 0.0404
_refine_ls_wR_factor_ref 0.0410
_reflns_number_gt 5130
_reflns_number_total 5338
_reflns_threshold_expression I>2sigma(I)
_cod_data_source_file c3cc45477k.txt
_cod_data_source_block greg1752f
_cod_original_cell_volume 1108.89(8)
_cod_original_sg_symbol_Hall '-P 1 '
_cod_database_code 7109857

loop_
_symmetry_equiv_pos_as_xyz
'x, y, z'
'-x, -y, -z'

loop_
_atom_site_label
_atom_site_type_symbol
_atom_site_fract_x
_atom_site_fract_y
_atom_site_fract_z
_atom_site_U_iso_or_equiv
_atom_site_adp_type
_atom_site_occupancy
_atom_site_symmetry_multiplicity
_atom_site_calc_flag
_atom_site_refinement_flags
C1 C 0.9638(3) 0.6465(2) 0.80163(17) 0.0160(4) Uani 1 1 d .
C2 C 1.1580(3) 0.6096(2) 0.77123(17) 0.0168(4) Uani 1 1 d .
C3 C 1.2001(3) 0.6383(2) 0.87485(18) 0.0174(4) Uani 1 1 d .
C4 C 1.0616(3) 0.7049(2) 0.94718(18) 0.0187(4) Uani 1 1 d .
C5 C 0.9064(3) 0.7197(2) 0.91066(17) 0.0174(4) Uani 1 1 d .
C6 C 1.2627(3) 0.4678(2) 0.72593(19) 0.0228(5) Uani 1 1 d .
H6A H 1.3814 0.4538 0.7074 0.034 Uiso 1 1 calc R
H6B H 1.2253 0.4553 0.6620 0.034 Uiso 1 1 calc R
H6C H 1.2488 0.4028 0.7792 0.034 Uiso 1 1 calc R
C7 C 1.3794(3) 0.6042(3) 0.8828(2) 0.0250(5) Uani 1 1 d .
H7A H 1.3820 0.6417 0.9496 0.037 Uiso 1 1 calc R
H7B H 1.4327 0.6421 0.8225 0.037 Uiso 1 1 calc R
H7C H 1.4403 0.5064 0.8813 0.037 Uiso 1 1 calc R
C8 C 1.0496(3) 0.7706(3) 1.05010(19) 0.0258(5) Uani 1 1 d .
H8A H 1.1619 0.7409 1.0667 0.039 Uiso 1 1 calc R
H8B H 0.9765 0.7455 1.1075 0.039 Uiso 1 1 calc R
H8C H 1.0024 0.8684 1.0431 0.039 Uiso 1 1 calc R
C9 C 0.7600(3) 0.7104(3) 0.98978(19) 0.0239(5) Uani 1 1 d .
H9A H 0.7938 0.6201 1.0189 0.036 Uiso 1 1 calc R
H9B H 0.6657 0.7283 0.9540 0.036 Uiso 1 1 calc R
H9C H 0.7255 0.7766 1.0477 0.036 Uiso 1 1 calc R
C10 C 1.1804(3) 0.7182(2) 0.69267(17) 0.0164(4) Uani 1 1 d .
H10 H 1.2878 0.7256 0.6972 0.020 Uiso 1 1 calc R
C11 C 1.0715(3) 0.9633(2) 0.7453(2) 0.0245(5) Uani 1 1 d .
H11A H 1.1340 0.9500 0.8028 0.037 Uiso 1 1 calc R
H11B H 0.9646 1.0416 0.7627 0.037 Uiso 1 1 calc R
H11C H 1.1381 0.9782 0.6786 0.037 Uiso 1 1 calc R
C12 C 1.1854(3) 0.6904(2) 0.57880(18) 0.0190(4) Uani 1 1 d .
C13 C 1.3073(3) 0.6578(3) 0.49041(19) 0.0241(5) Uani 1 1 d .
H13 H 1.4201 0.6480 0.4852 0.029 Uiso 1 1 calc R
C14 C 1.2330(3) 0.6407(3) 0.4060(2) 0.0301(6) Uani 1 1 d .
H14 H 1.2869 0.6177 0.3337 0.036 Uiso 1 1 calc R
C15 C 1.0729(3) 0.6637(3) 0.4489(2) 0.0311(6) Uani 1 1 d .
H15 H 0.9936 0.6595 0.4108 0.037 Uiso 1 1 calc R
C16 C 0.3934(3) 1.0997(3) 0.6805(2) 0.0255(5) Uani 1 1 d .
C17 C 0.6049(3) 1.1379(2) 0.80391(18) 0.0188(5) Uani 1 1 d .
C18 C 0.7457(3) 0.9981(3) 0.5979(2) 0.0246(5) Uani 1 1 d .
C19 C 0.5910(3) 0.8172(3) 0.6616(2) 0.0231(5) Uani 1 1 d .
C20 C 0.4439(3) 0.9521(2) 0.8718(2) 0.0213(5) Uani 1 1 d .
C27 C 0.8907(3) 0.5514(2) 0.7758(2) 0.0236(5) Uani 1 1 d .
H27A H 0.9432 0.4648 0.8085 0.035 Uiso 1 1 calc R
H27B H 0.9122 0.5384 0.6984 0.035 Uiso 1 1 calc R
H27C H 0.7692 0.5890 0.8036 0.035 Uiso 1 1 calc R
N N 1.0391(2) 0.84555(19) 0.73317(15) 0.0166(4) Uani 1 1 d .
O1 O 1.0392(2) 0.6942(2) 0.55566(13) 0.0269(4) Uani 1 1 d .
O2 O 0.2792(3) 1.1701(2) 0.64650(18) 0.0401(5) Uani 1 1 d U
O3 O 0.6080(2) 1.23048(18) 0.83898(14) 0.0252(4) Uani 1 1 d .
O4 O 0.8267(3) 1.0091(2) 0.52021(16) 0.0401(5) Uani 1 1 d .
O5 O 0.5883(3) 0.7311(2) 0.61657(16) 0.0344(4) Uani 1 1 d .
O6 O 0.3548(2) 0.9407(2) 0.94644(15) 0.0294(4) Uani 1 1 d .
P P 0.86286(7) 0.82674(6) 0.79081(4) 0.01448(11) Uani 1 1 d .
W W 0.595085(10) 0.976461(9) 0.736346(7) 0.01560(3) Uani 1 1 d .

loop_
_atom_site_aniso_label
_atom_site_aniso_U_11
_atom_site_aniso_U_22
_atom_site_aniso_U_33
_atom_site_aniso_U_23
_atom_site_aniso_U_13
_atom_site_aniso_U_12
C1 0.0155(10) 0.0127(10) 0.0187(10) -0.0001(8) -0.0038(8) -0.0043(8)
C2 0.0148(10) 0.0155(11) 0.0183(10) -0.0020(8) -0.0047(8) -0.0031(8)
C3 0.0173(10) 0.0147(11) 0.0196(10) 0.0015(9) -0.0078(8) -0.0040(9)
C4 0.0209(11) 0.0155(11) 0.0198(11) 0.0015(9) -0.0079(9) -0.0056(9)
C5 0.0178(10) 0.0160(11) 0.0172(10) 0.0020(9) -0.0037(8) -0.0054(9)
C6 0.0213(11) 0.0165(12) 0.0247(12) -0.0032(9) -0.0058(9) -0.0003(9)
C7 0.0176(11) 0.0284(14) 0.0266(12) -0.0009(10) -0.0096(9) -0.0042(10)
C8 0.0284(12) 0.0244(13) 0.0207(11) -0.0045(10) -0.0063(9) -0.0053(11)
C9 0.0221(11) 0.0211(12) 0.0244(12) 0.0001(10) 0.0002(9) -0.0066(10)
C10 0.0104(9) 0.0179(11) 0.0189(10) -0.0014(9) -0.0024(8) -0.0035(8)
C11 0.0226(11) 0.0222(13) 0.0312(13) -0.0077(10) 0.0012(10) -0.0136(10)
C12 0.0158(10) 0.0181(11) 0.0201(11) 0.0006(9) -0.0055(8) -0.0029(9)
C13 0.0241(12) 0.0248(13) 0.0204(11) -0.0016(10) -0.0017(9) -0.0077(10)
C14 0.0355(14) 0.0299(15) 0.0181(11) -0.0020(10) -0.0053(10) -0.0058(12)
C15 0.0313(13) 0.0336(15) 0.0228(12) -0.0079(11) -0.0131(10) -0.0025(12)
C16 0.0252(12) 0.0207(13) 0.0349(13) 0.0038(10) -0.0125(10) -0.0110(10)
C17 0.0120(9) 0.0208(12) 0.0218(11) 0.0026(9) -0.0050(8) -0.0043(9)
C18 0.0262(12) 0.0218(13) 0.0271(12) 0.0019(10) -0.0082(10) -0.0097(10)
C19 0.0182(11) 0.0241(13) 0.0274(12) 0.0038(10) -0.0071(9) -0.0080(10)
C20 0.0167(10) 0.0162(12) 0.0281(12) -0.0019(9) -0.0043(9) -0.0034(9)
C27 0.0236(12) 0.0167(11) 0.0336(13) -0.0009(10) -0.0084(10) -0.0096(10)
N 0.0129(8) 0.0145(9) 0.0221(9) -0.0025(7) -0.0019(7) -0.0056(7)
O1 0.0169(8) 0.0361(11) 0.0229(8) -0.0090(8) -0.0066(6) -0.0030(8)
O2 0.0360(10) 0.0297(10) 0.0612(12) 0.0095(9) -0.0283(9) -0.0119(8)
O3 0.0243(8) 0.0201(9) 0.0317(9) -0.0021(7) -0.0076(7) -0.0079(7)
O4 0.0474(12) 0.0370(12) 0.0309(10) 0.0033(9) 0.0054(9) -0.0182(10)
O5 0.0379(11) 0.0307(11) 0.0414(11) -0.0062(9) -0.0126(9) -0.0175(9)
O6 0.0225(9) 0.0296(10) 0.0308(10) 0.0037(8) 0.0004(7) -0.0080(8)
P 0.0119(2) 0.0124(3) 0.0182(3) -0.0003(2) -0.00334(19) -0.0037(2)
W 0.01240(5) 0.01394(5) 0.02022(5) 0.00073(3) -0.00507(3) -0.00418(4)

loop_
_atom_type_symbol
_atom_type_description
_atom_type_scat_dispersion_real
_atom_type_scat_dispersion_imag
_atom_type_scat_source
C C 0.0033 0.0016 'International Tables Vol C Tables 4.2.6.8 and 6.1.1.4'
H H 0.0000 0.0000 'International Tables Vol C Tables 4.2.6.8 and 6.1.1.4'
N N 0.0061 0.0033 'International Tables Vol C Tables 4.2.6.8 and 6.1.1.4'
O O 0.0106 0.0060 'International Tables Vol C Tables 4.2.6.8 and 6.1.1.4'
P P 0.1023 0.0942 'International Tables Vol C Tables 4.2.6.8 and 6.1.1.4'
W W -0.8490 6.8722 'International Tables Vol C Tables 4.2.6.8 and 6.1.1.4'

loop_
_geom_angle_atom_site_label_1
_geom_angle_atom_site_label_2
_geom_angle_atom_site_label_3
_geom_angle
C27 C1 C5 121.40(19)
C27 C1 C2 120.88(19)
C5 C1 C2 105.09(17)
C27 C1 P 123.28(16)
C5 C1 P 67.79(12)
C2 C1 P 106.17(15)
C6 C2 C3 114.04(19)
C6 C2 C10 112.34(18)
C3 C2 C10 105.60(18)
C6 C2 C1 114.69(19)
C3 C2 C1 103.24(17)
C10 C2 C1 106.00(17)
C4 C3 C7 127.3(2)
C4 C3 C2 112.03(19)
C7 C3 C2 120.40(19)
C3 C4 C5 111.6(2)
C3 C4 C8 127.9(2)
C5 C4 C8 120.2(2)
C4 C5 C9 119.8(2)
C4 C5 C1 106.60(18)
C9 C5 C1 120.2(2)
C4 C5 P 115.17(16)
C9 C5 P 118.72(16)
C1 C5 P 62.98(12)
C2 C6 H6A 109.5
C2 C6 H6B 109.5
H6A C6 H6B 109.5
C2 C6 H6C 109.5
H6A C6 H6C 109.5
H6B C6 H6C 109.5
C3 C7 H7A 109.5
C3 C7 H7B 109.5
H7A C7 H7B 109.5
C3 C7 H7C 109.5
H7A C7 H7C 109.5
H7B C7 H7C 109.5
C4 C8 H8A 109.5
C4 C8 H8B 109.5
H8A C8 H8B 109.5
C4 C8 H8C 109.5
H8A C8 H8C 109.5
H8B C8 H8C 109.5
C5 C9 H9A 109.5
C5 C9 H9B 109.5
H9A C9 H9B 109.5
C5 C9 H9C 109.5
H9A C9 H9C 109.5
H9B C9 H9C 109.5
N C10 C12 111.44(18)
N C10 C2 105.50(17)
C12 C10 C2 114.56(19)
N C10 H10 108.4
C12 C10 H10 108.4
C2 C10 H10 108.4
N C11 H11A 109.5
N C11 H11B 109.5
H11A C11 H11B 109.5
N C11 H11C 109.5
H11A C11 H11C 109.5
H11B C11 H11C 109.5
C13 C12 O1 110.1(2)
C13 C12 C10 133.6(2)
O1 C12 C10 116.20(18)
C12 C13 C14 106.4(2)
C12 C13 H13 126.8
C14 C13 H13 126.8
C15 C14 C13 106.6(2)
C15 C14 H14 126.7
C13 C14 H14 126.7
C14 C15 O1 110.5(2)
C14 C15 H15 124.7
O1 C15 H15 124.7
O2 C16 W 178.7(2)
O3 C17 W 177.7(2)
O4 C18 W 178.3(2)
O5 C19 W 177.5(2)
O6 C20 W 177.9(2)
C1 C27 H27A 109.5
C1 C27 H27B 109.5
H27A C27 H27B 109.5
C1 C27 H27C 109.5
H27A C27 H27C 109.5
H27B C27 H27C 109.5
C11 N C10 119.66(18)
C11 N P 124.73(15)
C10 N P 113.57(15)
C12 O1 C15 106.35(19)
N P C1 95.09(10)
N P C5 108.00(10)
C1 P C5 49.23(10)
N P W 118.25(7)
C1 P W 132.72(7)
C5 P W 131.84(7)
C16 W C20 90.37(10)
C16 W C17 89.57(10)
C20 W C17 90.95(9)
C16 W C19 89.92(10)
C20 W C19 91.87(10)
C17 W C19 177.13(9)
C16 W C18 89.24(10)
C20 W C18 178.62(9)
C17 W C18 90.36(10)
C19 W C18 86.81(10)
C16 W P 174.69(8)
C20 W P 94.94(7)
C17 W P 90.14(6)
C19 W P 90.11(7)
C18 W P 85.47(7)

loop_
_geom_bond_atom_site_label_1
_geom_bond_atom_site_label_2
_geom_bond_distance
C1 C27 1.506(3)
C1 C5 1.539(3)
C1 C2 1.569(3)
C1 P 1.810(2)
C2 C6 1.522(3)
C2 C3 1.533(3)
C2 C10 1.555(3)
C3 C4 1.339(3)
C3 C7 1.502(3)
C4 C5 1.487(3)
C4 C8 1.503(3)
C5 C9 1.510(3)
C5 P 1.881(2)
C6 H6A 0.9800
C6 H6B 0.9800
C6 H6C 0.9800
C7 H7A 0.9800
C7 H7B 0.9800
C7 H7C 0.9800
C8 H8A 0.9800
C8 H8B 0.9800
C8 H8C 0.9800
C9 H9A 0.9800
C9 H9B 0.9800
C9 H9C 0.9800
C10 N 1.478(3)
C10 C12 1.498(3)
C10 H10 1.0000
C11 N 1.445(3)
C11 H11A 0.9800
C11 H11B 0.9800
C11 H11C 0.9800
C12 C13 1.349(3)
C12 O1 1.371(3)
C13 C14 1.433(4)
C13 H13 0.9500
C14 C15 1.339(4)
C14 H14 0.9500
C15 O1 1.372(3)
C15 H15 0.9500
C16 O2 1.148(3)
C16 W 1.997(3)
C17 O3 1.140(3)
C17 W 2.045(2)
C18 O4 1.135(3)
C18 W 2.056(3)
C19 O5 1.140(3)
C19 W 2.047(3)
C20 O6 1.146(3)
C20 W 2.041(2)
C27 H27A 0.9800
C27 H27B 0.9800
C27 H27C 0.9800
N P 1.6723(18)
P W 2.4907(6)

loop_
_geom_torsion_atom_site_label_1
_geom_torsion_atom_site_label_2
_geom_torsion_atom_site_label_3
_geom_torsion_atom_site_label_4
_geom_torsion
C27 C1 C2 C6 -6.1(3)
C5 C1 C2 C6 136.0(2)
P C1 C2 C6 -153.19(16)
C27 C1 C2 C3 -130.8(2)
C5 C1 C2 C3 11.4(2)
P C1 C2 C3 82.14(18)
C27 C1 C2 C10 118.4(2)
C5 C1 C2 C10 -99.41(19)
P C1 C2 C10 -28.64(19)
C6 C2 C3 C4 -136.1(2)
C10 C2 C3 C4 100.1(2)
C1 C2 C3 C4 -11.0(3)
C6 C2 C3 C7 49.5(3)
C10 C2 C3 C7 -74.3(3)
C1 C2 C3 C7 174.6(2)
C7 C3 C4 C5 179.8(2)
C2 C3 C4 C5 5.9(3)
C7 C3 C4 C8 4.9(4)
C2 C3 C4 C8 -169.1(2)
C3 C4 C5 C9 142.9(2)
C8 C4 C5 C9 -41.8(3)
C3 C4 C5 C1 2.0(3)
C8 C4 C5 C1 177.4(2)
C3 C4 C5 P -65.4(2)
C8 C4 C5 P 110.0(2)
C27 C1 C5 C4 133.3(2)
C2 C1 C5 C4 -8.6(2)
P C1 C5 C4 -110.26(17)
C27 C1 C5 C9 -7.3(3)
C2 C1 C5 C9 -149.3(2)
P C1 C5 C9 109.1(2)
C27 C1 C5 P -116.4(2)
C2 C1 C5 P 101.63(16)
C6 C2 C10 N 164.30(18)
C3 C2 C10 N -70.8(2)
C1 C2 C10 N 38.3(2)
C6 C2 C10 C12 41.3(2)
C3 C2 C10 C12 166.24(18)
C1 C2 C10 C12 -84.6(2)
N C10 C12 C13 129.4(3)
C2 C10 C12 C13 -111.0(3)
N C10 C12 O1 -52.8(3)
C2 C10 C12 O1 66.9(3)
O1 C12 C13 C14 0.4(3)
C10 C12 C13 C14 178.4(3)
C12 C13 C14 C15 -0.2(3)
C13 C14 C15 O1 -0.1(3)
C12 C10 N C11 -103.9(2)
C2 C10 N C11 131.2(2)
C12 C10 N P 91.6(2)
C2 C10 N P -33.3(2)
C13 C12 O1 C15 -0.5(3)
C10 C12 O1 C15 -178.9(2)
C14 C15 O1 C12 0.4(3)
C11 N P C1 -149.3(2)
C10 N P C1 14.29(17)
C11 N P C5 -100.6(2)
C10 N P C5 62.96(17)
C11 N P W 65.5(2)
C10 N P W -130.91(13)
C27 C1 P N -136.66(19)
C5 C1 P N 109.43(13)
C2 C1 P N 9.39(15)
C27 C1 P C5 113.9(2)
C2 C1 P C5 -100.04(18)
C27 C1 P W 0.2(2)
C5 C1 P W -113.75(12)
C2 C1 P W 146.21(11)
C4 C5 P N 15.6(2)
C9 C5 P N 167.66(18)
C1 C5 P N -80.98(13)
C4 C5 P C1 96.6(2)
C9 C5 P C1 -111.4(2)
C4 C5 P W -147.93(13)
C9 C5 P W 4.1(2)
C1 C5 P W 115.49(12)
O2 C16 W C20 -161(10)
O2 C16 W C17 108(10)
O2 C16 W C19 -69(10)
O2 C16 W C18 18(10)
O2 C16 W P 21(11)
O6 C20 W C16 6(6)
O6 C20 W C17 95(6)
O6 C20 W C19 -84(6)
O6 C20 W C18 -68(8)
O6 C20 W P -175(6)
O3 C17 W C16 -29(5)
O3 C17 W C20 -120(5)
O3 C17 W C19 50(6)
O3 C17 W C18 60(5)
O3 C17 W P 145(5)
O5 C19 W C16 50(5)
O5 C19 W C20 140(5)
O5 C19 W C17 -30(6)
O5 C19 W C18 -39(5)
O5 C19 W P -125(5)
O4 C18 W C16 -56(9)
O4 C18 W C20 18(11)
O4 C18 W C17 -145(9)
O4 C18 W C19 34(9)
O4 C18 W P 125(9)
N P W C16 19.6(8)
C1 P W C16 -109.7(8)
C5 P W C16 -178.2(8)
N P W C20 -158.21(10)
C1 P W C20 72.48(12)
C5 P W C20 3.97(12)
N P W C17 -67.24(10)
C1 P W C17 163.45(12)
C5 P W C17 94.94(12)
N P W C19 109.90(10)
C1 P W C19 -19.41(12)
C5 P W C19 -87.92(12)
N P W C18 23.11(11)
C1 P W C18 -106.20(12)
C5 P W C18 -174.71(12)
